data_7155478
loop_
_publ_author_name
'Li, Ke'
'Wang, Juxiang'
'Wu, Kailin'
'Zheng, Daijun'
'Zhou, Xiaojian'
'Han, Wenyong'
'Wan, Nanwei'
'Cui, Baodong'
'Chen, Yongzheng'

_publ_section_title
;
 Enantioselective synthesis of 1,2,3,4-tetrahydroquinoline-4-ols and
 2,3-dihydroquinolin-4(1H)-ones via a sequential asymmetric
 hydroxylation/diastereoselective oxidation process using Rhodococcus equi
 ZMU-LK19.
;
_journal_issue 17
_journal_name_full 'Organic &amp; biomolecular chemistry'
_journal_page_first 3580
_journal_page_last 3584
_journal_paper_doi 10.1039/c7ob00151g
_journal_volume 15
_journal_year 2017
_chemical_absolute_configuration ad
_chemical_formula_moiety 'C10 H13 N O'
_chemical_formula_sum 'C10 H13 N O'
_chemical_formula_weight 163.21
_chemical_name_systematic
; 
 ? 
;
_space_group_IT_number 19
_symmetry_cell_setting orthorhombic
_symmetry_space_group_name_Hall 'P 2ac 2ab'
_symmetry_space_group_name_H-M 'P 21 21 21'
_atom_sites_solution_hydrogens geom
_atom_sites_solution_primary direct
_atom_sites_solution_secondary difmap
_audit_creation_method SHELXL-97
_audit_update_record
;
2016-12-01 deposited with the CCDC.
2017-01-30 downloaded from the CCDC.
;
_cell_angle_alpha 90.00
_cell_angle_beta 90.00
_cell_angle_gamma 90.00
_cell_formula_units_Z 4
_cell_length_a 5.98420(10)
_cell_length_b 9.1040(2)
_cell_length_c 16.0223(3)
_cell_measurement_reflns_used 5382
_cell_measurement_temperature 100(2)
_cell_measurement_theta_max 69.09
_cell_measurement_theta_min 2.76
_cell_volume 872.90(3)
_computing_cell_refinement 'Bruker SAINT'
_computing_data_collection 'Bruker APEX2'
_computing_data_reduction 'Bruker SAINT'
_computing_molecular_graphics 'Bruker SHELXTL'
_computing_publication_material 'Bruker SHELXTL'
_computing_structure_refinement 'SHELXL-97 (Sheldrick, 2008)'
_computing_structure_solution 'SHELXS-97 (Sheldrick, 2008)'
_diffrn_ambient_temperature 100(2)
_diffrn_measured_fraction_theta_full 0.972
_diffrn_measured_fraction_theta_max 0.972
_diffrn_measurement_device_type 'Bruker APEX-II CCD'
_diffrn_measurement_method '\f and \w scans'
_diffrn_radiation_monochromator graphite
_diffrn_radiation_source 'fine-focus sealed tube'
_diffrn_radiation_type CuK\a
_diffrn_radiation_wavelength 1.54178
_diffrn_reflns_av_R_equivalents 0.0409
_diffrn_reflns_av_sigmaI/netI 0.0358
_diffrn_reflns_limit_h_max 7
_diffrn_reflns_limit_h_min -6
_diffrn_reflns_limit_k_max 7
_diffrn_reflns_limit_k_min -10
_diffrn_reflns_limit_l_max 19
_diffrn_reflns_limit_l_min -17
_diffrn_reflns_number 4963
_diffrn_reflns_theta_full 69.57
_diffrn_reflns_theta_max 69.57
_diffrn_reflns_theta_min 5.59
_exptl_absorpt_coefficient_mu 0.634
_exptl_absorpt_correction_T_max 0.8132
_exptl_absorpt_correction_T_min 0.6545
_exptl_absorpt_correction_type multi-scan
_exptl_absorpt_process_details sadabs
_exptl_crystal_colour colourless
_exptl_crystal_density_diffrn 1.242
_exptl_crystal_density_method 'not measured'
_exptl_crystal_description chunk
_exptl_crystal_F_000 352
_exptl_crystal_size_max 0.73
_exptl_crystal_size_mid 0.63
_exptl_crystal_size_min 0.34
_refine_diff_density_max 0.326
_refine_diff_density_min -0.372
_refine_diff_density_rms 0.052
_refine_ls_abs_structure_details 'Flack H D (1983), Acta Cryst. A39, 876-881'
_refine_ls_abs_structure_Flack -0.1(3)
_refine_ls_extinction_coef 0.049(4)
_refine_ls_extinction_expression Fc^*^=kFc[1+0.001xFc^2^\l^3^/sin(2\q)]^-1/4^
_refine_ls_extinction_method SHELXL
_refine_ls_goodness_of_fit_ref 1.099
_refine_ls_hydrogen_treatment constr
_refine_ls_matrix_type full
_refine_ls_number_parameters 112
_refine_ls_number_reflns 1573
_refine_ls_number_restraints 0
_refine_ls_restrained_S_all 1.099
_refine_ls_R_factor_all 0.0388
_refine_ls_R_factor_gt 0.0387
_refine_ls_shift/su_max 0.000
_refine_ls_shift/su_mean 0.000
_refine_ls_structure_factor_coef Fsqd
_refine_ls_weighting_details 'calc w=1/[\s^2^(Fo^2^)+(0.0620P)^2^+0.2054P] where P=(Fo^2^+2Fc^2^)/3'
_refine_ls_weighting_scheme calc
_refine_ls_wR_factor_gt 0.1036
_refine_ls_wR_factor_ref 0.1036
_reflns_number_gt 1570
_reflns_number_total 1573
_reflns_threshold_expression >2sigma(I)
_cod_data_source_file c7ob00151g3.cif
_cod_data_source_block cu_zy1_0m
_cod_depositor_comments
;
The following automatic conversions were performed:

'_symmetry_cell_setting' value 'Orthorhombic' changed to
'orthorhombic' according to
/usr/data/users/saulius/crontab/automatic-downloads/rss-feeds/RSC/lib/dictionaries/cif_core.dic
dictionary named 'cif_core.dic' version 2.4.2 from 2011-04-26.

Automatic conversion script
Id: cif_fix_values 4268 2015-11-12 08:31:59Z antanas 

 Adding full bibliography for 7155478.cif.
;
_cod_database_code 7155478

loop_
_symmetry_equiv_pos_as_xyz
'x, y, z'
'x+1/2, -y+1/2, -z'
'-x, y+1/2, -z+1/2'
'-x+1/2, -y, z+1/2'

loop_
_atom_site_label
_atom_site_type_symbol
_atom_site_fract_x
_atom_site_fract_y
_atom_site_fract_z
_atom_site_U_iso_or_equiv
_atom_site_adp_type
_atom_site_occupancy
_atom_site_symmetry_multiplicity
_atom_site_calc_flag
_atom_site_refinement_flags
O4 O 0.70334(18) 0.62928(11) 0.82889(7) 0.0217(3) Uani 1 1 d .
H4 H 0.6069 0.6925 0.8416 0.033 Uiso 1 1 calc R
N1 N 0.9308(2) 0.28397(15) 0.76331(7) 0.0191(3) Uani 1 1 d .
H1 H 1.0135 0.2079 0.7494 0.023 Uiso 1 1 calc R
C9 C 1.0835(3) 0.24456(18) 0.90171(10) 0.0260(4) Uani 1 1 d .
H9A H 0.9995 0.1529 0.9082 0.039 Uiso 1 1 calc R
H9B H 1.1057 0.2898 0.9566 0.039 Uiso 1 1 calc R
H9C H 1.2291 0.2235 0.8764 0.039 Uiso 1 1 calc R
C2 C 0.9541(3) 0.34885(18) 0.84608(9) 0.0185(4) Uani 1 1 d .
H2 H 1.0386 0.4432 0.8412 0.022 Uiso 1 1 calc R
C8A C 0.7811(3) 0.34060(17) 0.70701(8) 0.0174(4) Uani 1 1 d .
C4A C 0.6085(3) 0.43569(16) 0.73244(9) 0.0170(4) Uani 1 1 d .
C5 C 0.4506(3) 0.48234(17) 0.67424(11) 0.0224(4) Uani 1 1 d .
H5 H 0.3315 0.5439 0.6919 0.027 Uiso 1 1 calc R
C6 C 0.4637(3) 0.44060(18) 0.59086(10) 0.0258(4) Uani 1 1 d .
H6 H 0.3554 0.4735 0.5518 0.031 Uiso 1 1 calc R
C4 C 0.5981(3) 0.48688(16) 0.82199(9) 0.0179(4) Uani 1 1 d .
H4A H 0.4384 0.4945 0.8398 0.021 Uiso 1 1 calc R
C3 C 0.7207(3) 0.38098(17) 0.87940(9) 0.0186(4) Uani 1 1 d .
H3A H 0.6352 0.2882 0.8837 0.022 Uiso 1 1 calc R
H3B H 0.7320 0.4242 0.9359 0.022 Uiso 1 1 calc R
C7 C 0.6383(3) 0.34971(19) 0.56567(10) 0.0252(4) Uani 1 1 d .
H7 H 0.6510 0.3224 0.5086 0.030 Uiso 1 1 calc R
C8 C 0.7931(3) 0.29887(18) 0.62256(9) 0.0215(4) Uani 1 1 d .
H8 H 0.9090 0.2350 0.6045 0.026 Uiso 1 1 calc R

loop_
_atom_site_aniso_label
_atom_site_aniso_U_11
_atom_site_aniso_U_22
_atom_site_aniso_U_33
_atom_site_aniso_U_23
_atom_site_aniso_U_13
_atom_site_aniso_U_12
O4 0.0242(5) 0.0102(5) 0.0307(6) -0.0030(4) 0.0047(5) -0.0011(4)
N1 0.0219(6) 0.0197(6) 0.0157(6) -0.0022(5) 0.0008(5) 0.0063(6)
C9 0.0326(9) 0.0222(9) 0.0232(8) -0.0009(6) -0.0087(7) 0.0031(7)
C2 0.0230(7) 0.0159(7) 0.0165(7) -0.0007(6) -0.0016(6) -0.0011(6)
C8A 0.0219(7) 0.0140(7) 0.0163(7) 0.0019(5) 0.0011(6) -0.0028(6)
C4A 0.0207(7) 0.0116(7) 0.0188(7) 0.0017(6) 0.0006(6) -0.0034(6)
C5 0.0238(8) 0.0136(7) 0.0298(8) 0.0049(6) -0.0029(7) -0.0022(6)
C6 0.0321(9) 0.0217(8) 0.0235(8) 0.0101(6) -0.0109(7) -0.0078(7)
C4 0.0185(7) 0.0129(7) 0.0223(7) -0.0013(6) 0.0047(6) -0.0026(6)
C3 0.0273(8) 0.0142(7) 0.0141(6) -0.0005(5) 0.0025(6) -0.0030(6)
C7 0.0387(9) 0.0220(8) 0.0150(6) 0.0029(6) -0.0026(6) -0.0098(7)
C8 0.0270(8) 0.0202(8) 0.0173(7) -0.0007(6) 0.0038(6) -0.0029(7)

loop_
_atom_type_symbol
_atom_type_description
_atom_type_scat_dispersion_real
_atom_type_scat_dispersion_imag
_atom_type_scat_source
C C 0.0181 0.0091 'International Tables Vol C Tables 4.2.6.8 and 6.1.1.4'
H H 0.0000 0.0000 'International Tables Vol C Tables 4.2.6.8 and 6.1.1.4'
N N 0.0311 0.0180 'International Tables Vol C Tables 4.2.6.8 and 6.1.1.4'
O O 0.0492 0.0322 'International Tables Vol C Tables 4.2.6.8 and 6.1.1.4'

loop_
_geom_angle_atom_site_label_1
_geom_angle_atom_site_label_2
_geom_angle_atom_site_label_3
_geom_angle
C4 O4 H4 109.5
C8A N1 C2 120.53(13)
C8A N1 H1 119.7
C2 N1 H1 119.7
C2 C9 H9A 109.5
C2 C9 H9B 109.5
H9A C9 H9B 109.5
C2 C9 H9C 109.5
H9A C9 H9C 109.5
H9B C9 H9C 109.5
N1 C2 C9 109.27(13)
N1 C2 C3 107.99(12)
C9 C2 C3 112.51(13)
N1 C2 H2 109.0
C9 C2 H2 109.0
C3 C2 H2 109.0
N1 C8A C8 119.83(14)
N1 C8A C4A 121.32(13)
C8 C8A C4A 118.79(14)
C5 C4A C8A 119.41(14)
C5 C4A C4 120.91(14)
C8A C4A C4 119.67(13)
C6 C5 C4A 121.39(16)
C6 C5 H5 119.3
C4A C5 H5 119.3
C5 C6 C7 118.88(15)
C5 C6 H6 120.6
C7 C6 H6 120.6
O4 C4 C4A 109.36(12)
O4 C4 C3 108.19(13)
C4A C4 C3 111.05(12)
O4 C4 H4A 109.4
C4A C4 H4A 109.4
C3 C4 H4A 109.4
C4 C3 C2 110.60(12)
C4 C3 H3A 109.5
C2 C3 H3A 109.5
C4 C3 H3B 109.5
C2 C3 H3B 109.5
H3A C3 H3B 108.1
C8 C7 C6 120.78(15)
C8 C7 H7 119.6
C6 C7 H7 119.6
C7 C8 C8A 120.70(15)
C7 C8 H8 119.6
C8A C8 H8 119.6

loop_
_geom_bond_atom_site_label_1
_geom_bond_atom_site_label_2
_geom_bond_distance
O4 C4 1.4454(18)
O4 H4 0.8400
N1 C8A 1.3718(19)
N1 C2 1.4585(18)
N1 H1 0.8800
C9 C2 1.515(2)
C9 H9A 0.9800
C9 H9B 0.9800
C9 H9C 0.9800
C2 C3 1.524(2)
C2 H2 1.0000
C8A C8 1.407(2)
C8A C4A 1.408(2)
C4A C5 1.394(2)
C4A C4 1.510(2)
C5 C6 1.391(2)
C5 H5 0.9500
C6 C7 1.393(3)
C6 H6 0.9500
C4 C3 1.521(2)
C4 H4A 1.0000
C3 H3A 0.9900
C3 H3B 0.9900
C7 C8 1.379(2)
C7 H7 0.9500
C8 H8 0.9500

loop_
_geom_hbond_atom_site_label_D
_geom_hbond_atom_site_label_H
_geom_hbond_atom_site_label_A
_geom_hbond_distance_DH
_geom_hbond_distance_HA
_geom_hbond_distance_DA
_geom_hbond_angle_DHA
_geom_hbond_site_symmetry_A
N1 H1 O4 0.88 2.23 2.9930(16) 145.5 3_746

loop_
_geom_torsion_atom_site_label_1
_geom_torsion_atom_site_label_2
_geom_torsion_atom_site_label_3
_geom_torsion_atom_site_label_4
_geom_torsion
C8A N1 C2 C9 165.86(13)
C8A N1 C2 C3 43.19(18)
C2 N1 C8A C8 166.35(13)
C2 N1 C8A C4A -16.3(2)
N1 C8A C4A C5 -175.44(14)
C8 C8A C4A C5 1.9(2)
N1 C8A C4A C4 5.1(2)
C8 C8A C4A C4 -177.47(13)
C8A C4A C5 C6 -2.0(2)
C4 C4A C5 C6 177.39(13)
C4A C5 C6 C7 0.3(2)
C5 C4A C4 O4 -83.11(17)
C8A C4A C4 O4 96.30(15)
C5 C4A C4 C3 157.56(14)
C8A C4A C4 C3 -23.03(19)
O4 C4 C3 C2 -69.58(15)
C4A C4 C3 C2 50.44(16)
N1 C2 C3 C4 -59.79(16)
C9 C2 C3 C4 179.54(13)
C5 C6 C7 C8 1.5(2)
C6 C7 C8 C8A -1.5(2)
N1 C8A C8 C7 177.23(14)
C4A C8A C8 C7 -0.2(2)
